data_7124747
loop_
_publ_author_name
'Paul, Ursula S. D.'
'Braunschweig, Holger'
'Radius, Udo'

_publ_section_title
;
 Iridium-catalysed dehydrocoupling of aryl phosphine-borane adducts:
 synthesis and characterisation of high molecular weight
 poly(phosphinoboranes).
;
_journal_issue 55
_journal_name_full 'Chemical communications (Cambridge, England)'
_journal_page_first 8573
_journal_page_last 8576
_journal_paper_doi 10.1039/c6cc04363a
_journal_volume 52
_journal_year 2016
_chemical_formula_moiety 'C31 H52 Ir O2 P3'
_chemical_formula_sum 'C31 H52 Ir O2 P3'
_chemical_formula_weight 741.83
_space_group_crystal_system monoclinic
_space_group_IT_number 15
_space_group_name_Hall '-C 2yc'
_space_group_name_H-M_alt 'C 1 2/c 1'
_atom_sites_solution_hydrogens mixed
_audit_creation_method SHELXL-2014/6
_audit_update_record
;
2016-04-06 deposited with the CCDC.
2016-06-13 downloaded from the CCDC.
;
_cell_angle_alpha 90
_cell_angle_beta 99.463(2)
_cell_angle_gamma 90
_cell_formula_units_Z 8
_cell_length_a 10.5197(11)
_cell_length_b 20.993(2)
_cell_length_c 30.334(3)
_cell_measurement_reflns_used 9964
_cell_measurement_temperature 168(2)
_cell_measurement_theta_max 24.63
_cell_measurement_theta_min 2.19
_cell_volume 6607.8(11)
_computing_cell_refinement 'Saint-NT v. 7.23'
_computing_data_collection 'APEX2 ver. 2014.1 (Bruker AXS)'
_computing_data_reduction 'Saint-NT v. 7.23'
_computing_molecular_graphics 'XP ver. 5.1 (Bruker AXS, 1998)'
_computing_publication_material 'SHELXL-2014 (Sheldrick, 2014)'
_computing_structure_refinement 'SHELXL-2014/6 (Sheldrick, 2014)'
_computing_structure_solution 'SHELXL-2014 (Sheldrick, 2014)'
_diffrn_ambient_temperature 168(2)
_diffrn_measured_fraction_theta_full 1.000
_diffrn_measured_fraction_theta_max 0.998
_diffrn_measurement_device_type 'CCD area detector'
_diffrn_measurement_method 'phi and omega scans'
_diffrn_radiation_monochromator graphite
_diffrn_radiation_source 'fine-focus sealed tube'
_diffrn_radiation_type MoK\a
_diffrn_radiation_wavelength 0.71073
_diffrn_reflns_av_R_equivalents 0.0481
_diffrn_reflns_av_unetI/netI 0.0257
_diffrn_reflns_Laue_measured_fraction_full 1.000
_diffrn_reflns_Laue_measured_fraction_max 0.998
_diffrn_reflns_limit_h_max 13
_diffrn_reflns_limit_h_min -13
_diffrn_reflns_limit_k_max 25
_diffrn_reflns_limit_k_min -26
_diffrn_reflns_limit_l_max 37
_diffrn_reflns_limit_l_min -37
_diffrn_reflns_number 63757
_diffrn_reflns_point_group_measured_fraction_full 1.000
_diffrn_reflns_point_group_measured_fraction_max 0.998
_diffrn_reflns_theta_full 26.000
_diffrn_reflns_theta_max 26.159
_diffrn_reflns_theta_min 1.940
_exptl_absorpt_coefficient_mu 4.211
_exptl_absorpt_correction_T_max 0.7453
_exptl_absorpt_correction_T_min 0.6556
_exptl_absorpt_correction_type analytical
_exptl_absorpt_process_details 'Sadabs 2014/3 (Bruker 2014)'
_exptl_crystal_colour orange
_exptl_crystal_density_diffrn 1.491
_exptl_crystal_description plate
_exptl_crystal_F_000 3008
_exptl_crystal_size_max 0.120
_exptl_crystal_size_mid 0.100
_exptl_crystal_size_min 0.080
_refine_diff_density_max 1.370
_refine_diff_density_min -1.178
_refine_diff_density_rms 0.098
_refine_ls_extinction_method none
_refine_ls_goodness_of_fit_ref 1.212
_refine_ls_hydrogen_treatment mixed
_refine_ls_matrix_type full
_refine_ls_number_parameters 378
_refine_ls_number_reflns 6601
_refine_ls_number_restraints 18
_refine_ls_restrained_S_all 1.211
_refine_ls_R_factor_all 0.0394
_refine_ls_R_factor_gt 0.0328
_refine_ls_shift/su_max 0.003
_refine_ls_shift/su_mean 0.000
_refine_ls_structure_factor_coef Fsqd
_refine_ls_weighting_details 'w=1/[\s^2^(Fo^2^)+(0.0236P)^2^+22.0114P] where P=(Fo^2^+2Fc^2^)/3'
_refine_ls_weighting_scheme calc
_refine_ls_wR_factor_gt 0.0676
_refine_ls_wR_factor_ref 0.0700
_reflns_Friedel_coverage 0.000
_reflns_number_gt 5882
_reflns_number_total 6601
_reflns_threshold_expression 'I > 2\s(I)'
_cod_data_source_file c6cc04363a2.cif
_cod_data_source_block compound_6c
_cod_original_cell_volume 6607.8(12)
_cod_original_sg_symbol_H-M 'C 2/c'
_cod_database_code 7124747
_shelx_space_group_comment
;
The symmetry employed for this shelxl refinement is uniquely defined
by the following loop, which should always be used as a source of
symmetry information in preference to the above space-group names.
They are only intended as comments.
;
_shelx_estimated_absorpt_t_min 0.632
_shelx_estimated_absorpt_t_max 0.729
_shelxl_version_number 2014/6

loop_
_space_group_symop_operation_xyz
'x, y, z'
'-x, y, -z+1/2'
'x+1/2, y+1/2, z'
'-x+1/2, y+1/2, -z+1/2'
'-x, -y, -z'
'x, -y, z-1/2'
'-x+1/2, -y+1/2, -z'
'x+1/2, -y+1/2, z-1/2'

loop_
_atom_site_label
_atom_site_type_symbol
_atom_site_fract_x
_atom_site_fract_y
_atom_site_fract_z
_atom_site_U_iso_or_equiv
_atom_site_adp_type
_atom_site_occupancy
_atom_site_site_symmetry_order
_atom_site_calc_flag
_atom_site_refinement_flags_posn
_atom_site_refinement_flags_adp
_atom_site_refinement_flags_occupancy
_atom_site_disorder_assembly
_atom_site_disorder_group
Ir1 Ir 0.53357(2) 0.42286(2) 0.62458(2) 0.02704(6) Uani 1 1 d . . . . .
H1 H 0.262(4) 0.367(2) 0.5807(15) 0.041(13) Uiso 1 1 d . . . . .
C1 C 0.6547(4) 0.4877(2) 0.66044(14) 0.0306(9) Uani 1 1 d . . . . .
O1 O 0.4904(3) 0.56723(13) 0.64903(11) 0.0400(8) Uani 1 1 d . . . . .
P1 P 0.40175(12) 0.50844(5) 0.62442(4) 0.0303(2) Uani 1 1 d . . . . .
P2 P 0.71673(11) 0.36416(5) 0.64491(4) 0.0311(2) Uani 1 1 d . . . . .
H2 H 0.388(4) 0.377(2) 0.5371(15) 0.038(12) Uiso 1 1 d . . . . .
C2 C 0.6148(5) 0.5499(2) 0.66712(15) 0.0358(10) Uani 1 1 d . . . . .
O2 O 0.8253(3) 0.41280(15) 0.67261(10) 0.0402(8) Uani 1 1 d . . . . .
P3 P 0.39264(12) 0.36147(5) 0.57698(4) 0.0339(3) Uani 1 1 d . . . . .
C3 C 0.6951(5) 0.5950(2) 0.69076(16) 0.0418(12) Uani 1 1 d . . . . .
H3 H 0.6642 0.6366 0.6954 0.050 Uiso 1 1 calc R U . . .
C8 C 0.3542(6) 0.4903(3) 0.70834(18) 0.0614(16) Uani 1 1 d . . . . .
H8A H 0.4069 0.4522 0.7066 0.092 Uiso 1 1 calc R U . . .
H8B H 0.2944 0.4827 0.7294 0.092 Uiso 1 1 calc R U . . .
H8C H 0.4102 0.5264 0.7187 0.092 Uiso 1 1 calc R U . . .
C7 C 0.2775(4) 0.5052(2) 0.66196(15) 0.0344(10) Uani 1 1 d . . . . .
C6 C 0.7809(5) 0.4743(2) 0.67784(14) 0.0364(11) Uani 1 1 d . . . . .
C5 C 0.8657(5) 0.5182(2) 0.70094(15) 0.0427(12) Uani 1 1 d . . . . .
H5 H 0.9527 0.5071 0.7119 0.051 Uiso 1 1 calc R U . . .
C4 C 0.8198(5) 0.5784(2) 0.70740(16) 0.0470(13) Uani 1 1 d . . . . .
H4 H 0.8756 0.6089 0.7237 0.056 Uiso 1 1 calc R U . . .
C9 C 0.2068(6) 0.5676(2) 0.66569(19) 0.0505(14) Uani 1 1 d . . . . .
H9A H 0.2695 0.6022 0.6724 0.076 Uiso 1 1 calc R U . . .
H9B H 0.1552 0.5644 0.6897 0.076 Uiso 1 1 calc R U . . .
H9C H 0.1500 0.5765 0.6374 0.076 Uiso 1 1 calc R U . . .
C10 C 0.1838(6) 0.4512(3) 0.6490(3) 0.077(2) Uani 1 1 d . . . . .
H10A H 0.1361 0.4587 0.6189 0.115 Uiso 1 1 calc R U . . .
H10B H 0.1231 0.4490 0.6703 0.115 Uiso 1 1 calc R U . . .
H10C H 0.2312 0.4110 0.6495 0.115 Uiso 1 1 calc R U . . .
C11 C 0.3401(6) 0.5499(2) 0.57034(16) 0.0527(15) Uani 1 1 d . . . . .
C12 C 0.3047(6) 0.6203(2) 0.57568(18) 0.0575(15) Uani 1 1 d . . . . .
H12A H 0.2884 0.6407 0.5462 0.086 Uiso 1 1 calc R U . . .
H12B H 0.3760 0.6420 0.5947 0.086 Uiso 1 1 calc R U . . .
H12C H 0.2270 0.6229 0.5895 0.086 Uiso 1 1 calc R U . . .
C13 C 0.2084(14) 0.5151(6) 0.5484(4) 0.063(3) Uani 0.69(2) 1 d . U P A 1
H13A H 0.1791 0.5323 0.5184 0.094 Uiso 0.69(2) 1 calc R U P A 1
H13B H 0.1423 0.5225 0.5671 0.094 Uiso 0.69(2) 1 calc R U P A 1
H13C H 0.2237 0.4692 0.5463 0.094 Uiso 0.69(2) 1 calc R U P A 1
C14 C 0.4337(15) 0.5426(6) 0.5404(4) 0.061(3) Uani 0.69(2) 1 d . U P A 1
H14A H 0.4481 0.4972 0.5356 0.092 Uiso 0.69(2) 1 calc R U P A 1
H14B H 0.5151 0.5627 0.5537 0.092 Uiso 0.69(2) 1 calc R U P A 1
H14C H 0.4009 0.5630 0.5117 0.092 Uiso 0.69(2) 1 calc R U P A 1
C53 C 0.272(3) 0.5164(13) 0.5376(8) 0.065(4) Uani 0.31(2) 1 d . U P A 2
H53A H 0.1850 0.5091 0.5444 0.097 Uiso 0.31(2) 1 calc R U P A 2
H53B H 0.3139 0.4753 0.5347 0.097 Uiso 0.31(2) 1 calc R U P A 2
H53C H 0.2657 0.5400 0.5094 0.097 Uiso 0.31(2) 1 calc R U P A 2
C54 C 0.490(3) 0.5614(15) 0.5538(9) 0.059(5) Uani 0.31(2) 1 d . U P A 2
H54A H 0.5342 0.5203 0.5535 0.088 Uiso 0.31(2) 1 calc R U P A 2
H54B H 0.5422 0.5902 0.5748 0.088 Uiso 0.31(2) 1 calc R U P A 2
H54C H 0.4775 0.5800 0.5238 0.088 Uiso 0.31(2) 1 calc R U P A 2
C15 C 0.8109(4) 0.3389(2) 0.60080(15) 0.0365(11) Uani 1 1 d . . . . .
C16 C 0.8342(6) 0.4004(3) 0.5765(2) 0.0624(16) Uani 1 1 d . . . . .
H16A H 0.8773 0.3906 0.5511 0.094 Uiso 1 1 calc R U . . .
H16B H 0.8888 0.4290 0.5971 0.094 Uiso 1 1 calc R U . . .
H16C H 0.7515 0.4213 0.5658 0.094 Uiso 1 1 calc R U . . .
C17 C 0.7319(5) 0.2939(3) 0.56839(19) 0.0623(17) Uani 1 1 d . . . . .
H17A H 0.6475 0.3130 0.5576 0.093 Uiso 1 1 calc R U . . .
H17B H 0.7201 0.2536 0.5835 0.093 Uiso 1 1 calc R U . . .
H17C H 0.7767 0.2859 0.5431 0.093 Uiso 1 1 calc R U . . .
C18 C 0.9416(5) 0.3109(3) 0.61858(18) 0.0557(15) Uani 1 1 d . . . . .
H18A H 0.9930 0.3086 0.5944 0.084 Uiso 1 1 calc R U . . .
H18B H 0.9309 0.2680 0.6302 0.084 Uiso 1 1 calc R U . . .
H18C H 0.9859 0.3379 0.6427 0.084 Uiso 1 1 calc R U . . .
C19 C 0.7188(5) 0.3022(2) 0.68901(15) 0.0415(11) Uani 1 1 d . . . . .
C20 C 0.8512(6) 0.2864(4) 0.7145(2) 0.089(2) Uani 1 1 d . . . . .
H20A H 0.9002 0.2629 0.6950 0.133 Uiso 1 1 calc R U . . .
H20B H 0.8422 0.2602 0.7406 0.133 Uiso 1 1 calc R U . . .
H20C H 0.8967 0.3259 0.7245 0.133 Uiso 1 1 calc R U . . .
C21 C 0.6392(8) 0.3300(3) 0.7222(2) 0.085(2) Uani 1 1 d . . . . .
H21A H 0.5536 0.3418 0.7063 0.127 Uiso 1 1 calc R U . . .
H21B H 0.6825 0.3678 0.7364 0.127 Uiso 1 1 calc R U . . .
H21C H 0.6303 0.2981 0.7451 0.127 Uiso 1 1 calc R U . . .
C22 C 0.6544(6) 0.2418(3) 0.6693(2) 0.0660(17) Uani 1 1 d . . . . .
H22A H 0.5734 0.2526 0.6498 0.099 Uiso 1 1 calc R U . . .
H22B H 0.6364 0.2139 0.6934 0.099 Uiso 1 1 calc R U . . .
H22C H 0.7116 0.2198 0.6518 0.099 Uiso 1 1 calc R U . . .
C23 C 0.3831(4) 0.27454(19) 0.57070(14) 0.0276(9) Uani 1 1 d . . . . .
C24 C 0.3434(4) 0.2394(2) 0.60499(15) 0.0363(10) Uani 1 1 d . . . . .
C25 C 0.3371(5) 0.1736(2) 0.60230(17) 0.0447(12) Uani 1 1 d . . . . .
H25 H 0.3104 0.1502 0.6260 0.054 Uiso 1 1 calc R U . . .
C26 C 0.3687(5) 0.1414(2) 0.56616(18) 0.0457(13) Uani 1 1 d . . . . .
C27 C 0.4051(4) 0.1765(2) 0.53209(17) 0.0424(12) Uani 1 1 d . . . . .
H27 H 0.4265 0.1547 0.5069 0.051 Uiso 1 1 calc R U . . .
C28 C 0.4120(4) 0.2428(2) 0.53284(14) 0.0310(9) Uani 1 1 d . . . . .
C29 C 0.3028(5) 0.2714(3) 0.64515(17) 0.0540(14) Uani 1 1 d . . . . .
H29A H 0.2146 0.2875 0.6371 0.081 Uiso 1 1 calc R U . . .
H29B H 0.3612 0.3069 0.6548 0.081 Uiso 1 1 calc R U . . .
H29C H 0.3064 0.2405 0.6695 0.081 Uiso 1 1 calc R U . . .
C30 C 0.3594(7) 0.0696(3) 0.5641(2) 0.075(2) Uani 1 1 d . . . . .
H30A H 0.2711 0.0572 0.5515 0.112 Uiso 1 1 calc R U . . .
H30B H 0.3821 0.0520 0.5943 0.112 Uiso 1 1 calc R U . . .
H30C H 0.4190 0.0532 0.5452 0.112 Uiso 1 1 calc R U . . .
C31 C 0.4452(5) 0.2761(3) 0.49223(16) 0.0458(12) Uani 1 1 d . . . . .
H31A H 0.4817 0.2453 0.4735 0.069 Uiso 1 1 calc R U . . .
H31B H 0.5084 0.3097 0.5017 0.069 Uiso 1 1 calc R U . . .
H31C H 0.3671 0.2949 0.4751 0.069 Uiso 1 1 calc R U . . .

loop_
_atom_site_aniso_label
_atom_site_aniso_U_11
_atom_site_aniso_U_22
_atom_site_aniso_U_33
_atom_site_aniso_U_23
_atom_site_aniso_U_13
_atom_site_aniso_U_12
Ir1 0.03380(10) 0.02305(9) 0.02503(9) -0.00306(7) 0.00712(6) 0.00148(7)
C1 0.042(3) 0.025(2) 0.026(2) -0.0049(17) 0.0111(19) -0.0053(19)
O1 0.051(2) 0.0188(16) 0.054(2) -0.0039(14) 0.0189(16) -0.0026(14)
P1 0.0432(7) 0.0224(5) 0.0275(6) -0.0004(4) 0.0126(5) 0.0038(5)
P2 0.0345(6) 0.0302(6) 0.0275(6) -0.0021(5) 0.0015(5) 0.0039(5)
C2 0.048(3) 0.032(2) 0.031(2) -0.0066(19) 0.018(2) -0.006(2)
O2 0.0405(18) 0.0391(19) 0.0376(18) -0.0094(14) -0.0041(14) -0.0006(14)
P3 0.0445(7) 0.0245(6) 0.0303(6) -0.0046(5) -0.0006(5) 0.0041(5)
C3 0.062(3) 0.029(2) 0.038(3) -0.008(2) 0.022(2) -0.012(2)
C8 0.068(4) 0.077(4) 0.045(3) 0.023(3) 0.027(3) 0.025(3)
C7 0.042(3) 0.028(2) 0.036(2) -0.0008(19) 0.014(2) 0.0026(19)
C6 0.047(3) 0.041(3) 0.022(2) -0.0052(19) 0.008(2) -0.002(2)
C5 0.046(3) 0.054(3) 0.027(2) -0.011(2) 0.005(2) -0.013(2)
C4 0.065(4) 0.047(3) 0.030(3) -0.011(2) 0.012(2) -0.022(3)
C9 0.066(4) 0.038(3) 0.053(3) 0.002(2) 0.025(3) 0.019(2)
C10 0.059(4) 0.060(4) 0.124(6) -0.046(4) 0.055(4) -0.021(3)
C11 0.099(5) 0.036(3) 0.027(3) 0.008(2) 0.019(3) 0.024(3)
C12 0.093(4) 0.037(3) 0.045(3) 0.014(2) 0.019(3) 0.019(3)
C13 0.085(8) 0.056(5) 0.042(5) 0.002(4) -0.005(5) 0.021(6)
C14 0.101(9) 0.054(6) 0.035(6) 0.010(4) 0.029(5) 0.024(6)
C53 0.097(10) 0.057(7) 0.038(7) 0.008(6) 0.008(7) 0.021(8)
C54 0.095(13) 0.056(10) 0.033(10) 0.016(8) 0.033(8) 0.019(9)
C15 0.028(2) 0.044(3) 0.037(3) -0.008(2) 0.0027(19) 0.007(2)
C16 0.066(4) 0.068(4) 0.059(4) 0.013(3) 0.029(3) 0.013(3)
C17 0.046(3) 0.084(4) 0.057(4) -0.039(3) 0.008(3) 0.001(3)
C18 0.043(3) 0.068(4) 0.053(3) -0.014(3) -0.002(2) 0.019(3)
C19 0.051(3) 0.039(3) 0.033(3) 0.004(2) 0.001(2) 0.005(2)
C20 0.066(4) 0.114(6) 0.076(5) 0.053(4) -0.018(4) 0.000(4)
C21 0.138(7) 0.079(5) 0.046(4) 0.017(3) 0.040(4) 0.022(5)
C22 0.079(4) 0.041(3) 0.073(4) 0.018(3) -0.004(3) -0.004(3)
C23 0.026(2) 0.025(2) 0.031(2) -0.0026(17) 0.0041(17) 0.0036(17)
C24 0.029(2) 0.041(3) 0.039(3) 0.004(2) 0.0048(19) 0.004(2)
C25 0.037(3) 0.045(3) 0.051(3) 0.016(2) 0.001(2) -0.008(2)
C26 0.043(3) 0.027(2) 0.060(3) 0.001(2) -0.011(2) -0.001(2)
C27 0.035(3) 0.040(3) 0.049(3) -0.021(2) -0.001(2) 0.007(2)
C28 0.026(2) 0.033(2) 0.033(2) -0.0068(19) 0.0024(18) -0.0001(18)
C29 0.057(3) 0.065(4) 0.043(3) 0.007(3) 0.017(3) 0.010(3)
C30 0.085(5) 0.033(3) 0.096(5) -0.005(3) -0.015(4) -0.009(3)
C31 0.043(3) 0.061(3) 0.036(3) -0.008(2) 0.013(2) -0.001(2)

loop_
_atom_type_symbol
_atom_type_description
_atom_type_scat_dispersion_real
_atom_type_scat_dispersion_imag
_atom_type_scat_source
C C 0.0033 0.0016 'International Tables Vol C Tables 4.2.6.8 and 6.1.1.4'
H H 0.0000 0.0000 'International Tables Vol C Tables 4.2.6.8 and 6.1.1.4'
O O 0.0106 0.0060 'International Tables Vol C Tables 4.2.6.8 and 6.1.1.4'
P P 0.1023 0.0942 'International Tables Vol C Tables 4.2.6.8 and 6.1.1.4'
Ir Ir -1.4442 7.9887 'International Tables Vol C Tables 4.2.6.8 and 6.1.1.4'

loop_
_geom_angle_atom_site_label_1
_geom_angle_atom_site_label_2
_geom_angle_atom_site_label_3
_geom_angle
C1 Ir1 P1 78.58(13)
C1 Ir1 P2 77.98(13)
P1 Ir1 P2 156.29(4)
C1 Ir1 P3 171.88(12)
P1 Ir1 P3 96.44(4)
P2 Ir1 P3 107.25(4)
C6 C1 C2 115.5(4)
C6 C1 Ir1 123.0(3)
C2 C1 Ir1 121.5(3)
C2 O1 P1 114.3(3)
O1 P1 C7 98.72(19)
O1 P1 C11 97.9(2)
C7 P1 C11 111.9(2)
O1 P1 Ir1 106.94(13)
C7 P1 Ir1 117.24(14)
C11 P1 Ir1 119.48(16)
O2 P2 C19 98.1(2)
O2 P2 C15 97.82(19)
C19 P2 C15 111.8(2)
O2 P2 Ir1 106.57(12)
C19 P2 Ir1 118.68(17)
C15 P2 Ir1 118.88(15)
O1 C2 C3 118.9(4)
O1 C2 C1 118.4(4)
C3 C2 C1 122.7(5)
C6 O2 P2 114.5(3)
C23 P3 Ir1 130.08(14)
C23 P3 H1 93.4(18)
Ir1 P3 H1 116.1(18)
C23 P3 H2 99(2)
Ir1 P3 H2 113(2)
H1 P3 H2 100(3)
C4 C3 C2 118.8(5)
C4 C3 H3 120.6
C2 C3 H3 120.6
C7 C8 H8A 109.5
C7 C8 H8B 109.5
H8A C8 H8B 109.5
C7 C8 H8C 109.5
H8A C8 H8C 109.5
H8B C8 H8C 109.5
C10 C7 C9 111.0(4)
C10 C7 C8 107.9(5)
C9 C7 C8 107.3(4)
C10 C7 P1 111.2(3)
C9 C7 P1 114.4(3)
C8 C7 P1 104.6(3)
C1 C6 C5 123.8(5)
C1 C6 O2 117.9(4)
C5 C6 O2 118.3(4)
C4 C5 C6 118.0(5)
C4 C5 H5 121.0
C6 C5 H5 121.0
C3 C4 C5 121.2(5)
C3 C4 H4 119.4
C5 C4 H4 119.4
C7 C9 H9A 109.5
C7 C9 H9B 109.5
H9A C9 H9B 109.5
C7 C9 H9C 109.5
H9A C9 H9C 109.5
H9B C9 H9C 109.5
C7 C10 H10A 109.5
C7 C10 H10B 109.5
H10A C10 H10B 109.5
C7 C10 H10C 109.5
H10A C10 H10C 109.5
H10B C10 H10C 109.5
C53 C11 C12 118.4(13)
C14 C11 C12 111.5(6)
C14 C11 C13 108.6(7)
C12 C11 C13 105.8(6)
C53 C11 C54 105.2(14)
C12 C11 C54 98.2(11)
C53 C11 P1 118.4(12)
C14 C11 P1 109.0(6)
C12 C11 P1 114.1(3)
C13 C11 P1 107.5(5)
C54 C11 P1 96.7(10)
C11 C12 H12A 109.5
C11 C12 H12B 109.5
H12A C12 H12B 109.5
C11 C12 H12C 109.5
H12A C12 H12C 109.5
H12B C12 H12C 109.5
C11 C13 H13A 109.5
C11 C13 H13B 109.5
H13A C13 H13B 109.5
C11 C13 H13C 109.5
H13A C13 H13C 109.5
H13B C13 H13C 109.5
C11 C14 H14A 109.5
C11 C14 H14B 109.5
H14A C14 H14B 109.5
C11 C14 H14C 109.5
H14A C14 H14C 109.5
H14B C14 H14C 109.5
C11 C53 H53A 109.5
C11 C53 H53B 109.5
H53A C53 H53B 109.5
C11 C53 H53C 109.5
H53A C53 H53C 109.5
H53B C53 H53C 109.5
C11 C54 H54A 109.5
C11 C54 H54B 109.5
H54A C54 H54B 109.5
C11 C54 H54C 109.5
H54A C54 H54C 109.5
H54B C54 H54C 109.5
C17 C15 C18 111.1(4)
C17 C15 C16 109.3(5)
C18 C15 C16 107.0(4)
C17 C15 P2 110.1(3)
C18 C15 P2 114.4(3)
C16 C15 P2 104.5(3)
C15 C16 H16A 109.5
C15 C16 H16B 109.5
H16A C16 H16B 109.5
C15 C16 H16C 109.5
H16A C16 H16C 109.5
H16B C16 H16C 109.5
C15 C17 H17A 109.5
C15 C17 H17B 109.5
H17A C17 H17B 109.5
C15 C17 H17C 109.5
H17A C17 H17C 109.5
H17B C17 H17C 109.5
C15 C18 H18A 109.5
C15 C18 H18B 109.5
H18A C18 H18B 109.5
C15 C18 H18C 109.5
H18A C18 H18C 109.5
H18B C18 H18C 109.5
C22 C19 C20 109.4(5)
C22 C19 C21 108.8(5)
C20 C19 C21 107.8(5)
C22 C19 P2 110.4(3)
C20 C19 P2 114.9(4)
C21 C19 P2 105.3(4)
C19 C20 H20A 109.5
C19 C20 H20B 109.5
H20A C20 H20B 109.5
C19 C20 H20C 109.5
H20A C20 H20C 109.5
H20B C20 H20C 109.5
C19 C21 H21A 109.5
C19 C21 H21B 109.5
H21A C21 H21B 109.5
C19 C21 H21C 109.5
H21A C21 H21C 109.5
H21B C21 H21C 109.5
C19 C22 H22A 109.5
C19 C22 H22B 109.5
H22A C22 H22B 109.5
C19 C22 H22C 109.5
H22A C22 H22C 109.5
H22B C22 H22C 109.5
C24 C23 C28 119.4(4)
C24 C23 P3 117.8(3)
C28 C23 P3 122.8(3)
C25 C24 C23 120.1(4)
C25 C24 C29 118.2(4)
C23 C24 C29 121.7(4)
C26 C25 C24 121.5(5)
C26 C25 H25 119.3
C24 C25 H25 119.3
C27 C26 C25 118.0(4)
C27 C26 C30 121.9(5)
C25 C26 C30 120.1(5)
C26 C27 C28 123.0(4)
C26 C27 H27 118.5
C28 C27 H27 118.5
C27 C28 C23 118.0(4)
C27 C28 C31 117.9(4)
C23 C28 C31 124.1(4)
C24 C29 H29A 109.5
C24 C29 H29B 109.5
H29A C29 H29B 109.5
C24 C29 H29C 109.5
H29A C29 H29C 109.5
H29B C29 H29C 109.5
C26 C30 H30A 109.5
C26 C30 H30B 109.5
H30A C30 H30B 109.5
C26 C30 H30C 109.5
H30A C30 H30C 109.5
H30B C30 H30C 109.5
C28 C31 H31A 109.5
C28 C31 H31B 109.5
H31A C31 H31B 109.5
C28 C31 H31C 109.5
H31A C31 H31C 109.5
H31B C31 H31C 109.5

loop_
_geom_bond_atom_site_label_1
_geom_bond_atom_site_label_2
_geom_bond_distance
Ir1 C1 2.051(4)
Ir1 P1 2.2690(11)
Ir1 P2 2.2848(12)
Ir1 P3 2.2892(12)
C1 C6 1.374(6)
C1 C2 1.397(6)
O1 C2 1.381(6)
O1 P1 1.650(3)
P1 C7 1.870(4)
P1 C11 1.876(5)
P2 O2 1.654(3)
P2 C19 1.863(5)
P2 C15 1.868(5)
C2 C3 1.387(7)
O2 C6 1.390(5)
P3 C23 1.836(4)
P3 H1 1.41(4)
P3 H2 1.24(4)
C3 C4 1.372(8)
C3 H3 0.9500
C8 C7 1.534(7)
C8 H8A 0.9800
C8 H8B 0.9800
C8 H8C 0.9800
C7 C10 1.511(7)
C7 C9 1.520(6)
C6 C5 1.390(6)
C5 C4 1.377(7)
C5 H5 0.9500
C4 H4 0.9500
C9 H9A 0.9800
C9 H9B 0.9800
C9 H9C 0.9800
C10 H10A 0.9800
C10 H10B 0.9800
C10 H10C 0.9800
C11 C53 1.33(3)
C11 C14 1.453(13)
C11 C12 1.539(7)
C11 C13 1.610(14)
C11 C54 1.75(3)
C12 H12A 0.9800
C12 H12B 0.9800
C12 H12C 0.9800
C13 H13A 0.9800
C13 H13B 0.9800
C13 H13C 0.9800
C14 H14A 0.9800
C14 H14B 0.9800
C14 H14C 0.9800
C53 H53A 0.9800
C53 H53B 0.9800
C53 H53C 0.9800
C54 H54A 0.9800
C54 H54B 0.9800
C54 H54C 0.9800
C15 C17 1.510(7)
C15 C18 1.511(6)
C15 C16 1.527(7)
C16 H16A 0.9800
C16 H16B 0.9800
C16 H16C 0.9800
C17 H17A 0.9800
C17 H17B 0.9800
C17 H17C 0.9800
C18 H18A 0.9800
C18 H18B 0.9800
C18 H18C 0.9800
C19 C22 1.515(7)
C19 C20 1.515(7)
C19 C21 1.526(8)
C20 H20A 0.9800
C20 H20B 0.9800
C20 H20C 0.9800
C21 H21A 0.9800
C21 H21B 0.9800
C21 H21C 0.9800
C22 H22A 0.9800
C22 H22B 0.9800
C22 H22C 0.9800
C23 C24 1.394(6)
C23 C28 1.403(6)
C24 C25 1.384(7)
C24 C29 1.513(7)
C25 C26 1.375(7)
C25 H25 0.9500
C26 C27 1.374(7)
C26 C30 1.510(7)
C27 C28 1.394(6)
C27 H27 0.9500
C28 C31 1.506(6)
C29 H29A 0.9800
C29 H29B 0.9800
C29 H29C 0.9800
C30 H30A 0.9800
C30 H30B 0.9800
C30 H30C 0.9800
C31 H31A 0.9800
C31 H31B 0.9800
C31 H31C 0.9800

loop_
_geom_torsion_atom_site_label_1
_geom_torsion_atom_site_label_2
_geom_torsion_atom_site_label_3
_geom_torsion_atom_site_label_4
_geom_torsion
C2 O1 P1 C7 116.1(3)
C2 O1 P1 C11 -130.1(3)
C2 O1 P1 Ir1 -5.9(3)
P1 O1 C2 C3 -176.4(3)
P1 O1 C2 C1 4.2(5)
C6 C1 C2 O1 177.6(4)
Ir1 C1 C2 O1 0.2(6)
C6 C1 C2 C3 -1.8(6)
Ir1 C1 C2 C3 -179.2(3)
C19 P2 O2 C6 -121.6(3)
C15 P2 O2 C6 124.9(3)
Ir1 P2 O2 C6 1.6(3)
O1 C2 C3 C4 -177.8(4)
C1 C2 C3 C4 1.6(7)
O1 P1 C7 C10 -176.5(4)
C11 P1 C7 C10 81.3(5)
Ir1 P1 C7 C10 -62.3(4)
O1 P1 C7 C9 56.7(4)
C11 P1 C7 C9 -45.5(4)
Ir1 P1 C7 C9 171.0(3)
O1 P1 C7 C8 -60.4(4)
C11 P1 C7 C8 -162.6(4)
Ir1 P1 C7 C8 53.9(4)
C2 C1 C6 C5 0.4(7)
Ir1 C1 C6 C5 177.8(3)
C2 C1 C6 O2 179.2(4)
Ir1 C1 C6 O2 -3.4(6)
P2 O2 C6 C1 0.8(5)
P2 O2 C6 C5 179.7(3)
C1 C6 C5 C4 1.2(7)
O2 C6 C5 C4 -177.7(4)
C2 C3 C4 C5 0.1(7)
C6 C5 C4 C3 -1.4(7)
O1 P1 C11 C53 173.5(17)
C7 P1 C11 C53 -83.8(17)
Ir1 P1 C11 C53 58.9(18)
O1 P1 C11 C14 85.4(7)
C7 P1 C11 C14 -171.8(7)
Ir1 P1 C11 C14 -29.2(8)
O1 P1 C11 C12 -40.0(5)
C7 P1 C11 C12 62.8(5)
Ir1 P1 C11 C12 -154.6(4)
O1 P1 C11 C13 -157.0(6)
C7 P1 C11 C13 -54.2(6)
Ir1 P1 C11 C13 88.4(6)
O1 P1 C11 C54 62.2(11)
C7 P1 C11 C54 164.9(11)
Ir1 P1 C11 C54 -52.4(11)
O2 P2 C15 C17 -178.4(4)
C19 P2 C15 C17 79.7(4)
Ir1 P2 C15 C17 -64.5(4)
O2 P2 C15 C18 55.6(4)
C19 P2 C15 C18 -46.3(4)
Ir1 P2 C15 C18 169.5(3)
O2 P2 C15 C16 -61.1(4)
C19 P2 C15 C16 -163.0(3)
Ir1 P2 C15 C16 52.8(4)
O2 P2 C19 C22 -164.8(4)
C15 P2 C19 C22 -63.0(4)
Ir1 P2 C19 C22 81.3(4)
O2 P2 C19 C20 -40.5(5)
C15 P2 C19 C20 61.3(5)
Ir1 P2 C19 C20 -154.4(4)
O2 P2 C19 C21 77.9(4)
C15 P2 C19 C21 179.8(4)
Ir1 P2 C19 C21 -36.0(5)
Ir1 P3 C23 C24 70.1(4)
Ir1 P3 C23 C28 -110.9(3)
C28 C23 C24 C25 2.3(6)
P3 C23 C24 C25 -178.7(3)
C28 C23 C24 C29 -176.0(4)
P3 C23 C24 C29 3.0(6)
C23 C24 C25 C26 -0.4(7)
C29 C24 C25 C26 178.0(4)
C24 C25 C26 C27 -1.0(7)
C24 C25 C26 C30 -179.3(5)
C25 C26 C27 C28 0.4(7)
C30 C26 C27 C28 178.7(5)
C26 C27 C28 C23 1.5(7)
C26 C27 C28 C31 -176.3(4)
C24 C23 C28 C27 -2.8(6)
P3 C23 C28 C27 178.2(3)
C24 C23 C28 C31 174.8(4)
P3 C23 C28 C31 -4.2(6)
